data_7026127
loop_
_publ_author_name
'D\'iez-Gonz\'alez, Silvia'
'Escudero-Ad\'an, Eduardo C'
'Benet-Buchholz, Jordi'
'Stevens, Edwin D.'
'Slawin, Alexandra M. Z.'
'Nolan, Steven P.'

_publ_section_title
;
 [(NHC)CuX] complexes: synthesis, characterization and catalytic
 activities in reduction reactions and Click chemistry. On the advantage
 of using well-defined catalytic systems.
;
_journal_issue 32
_journal_name_full 'Dalton transactions (Cambridge, England : 2003)'
_journal_page_first 7595
_journal_page_last 7606
_journal_paper_doi 10.1039/c0dt00218f
_journal_volume 39
_journal_year 2010
_chemical_formula_sum 'C46 H64 Cu2 I2 N4'
_chemical_formula_weight 1053.89
_chemical_name_systematic
;

?

;
_space_group_IT_number 2
_symmetry_cell_setting triclinic
_symmetry_space_group_name_Hall '-P 1'
_symmetry_space_group_name_H-M 'P -1'
_atom_sites_solution_hydrogens geom
_atom_sites_solution_primary direct
_atom_sites_solution_secondary difmap
_audit_creation_method SHELXL-97
_cell_angle_alpha 73.5890(10)
_cell_angle_beta 81.0420(10)
_cell_angle_gamma 88.3730(10)
_cell_formula_units_Z 1
_cell_length_a 9.6305(2)
_cell_length_b 9.9465(2)
_cell_length_c 11.4681(3)
_cell_measurement_reflns_used 8795
_cell_measurement_temperature 100(2)
_cell_measurement_theta_max 39.54
_cell_measurement_theta_min 3.21
_cell_volume 1040.78(4)
_computing_cell_refinement 'Bruker-Nonius Apex v1.0-22 2002'
_computing_data_collection 'Bruker-Nonius Apex v1.0-22 2002'
_computing_data_reduction 'SAINT+ Version 7.06A Bruker-Nonius, 2004'
_computing_molecular_graphics 'Shelxtl Version 6.12 (Sheldrick, 2001)'
_computing_publication_material 'Shelxtl Version 6.12 (Sheldrick, 2001)'
_computing_structure_refinement 'Shelxtl Version 6.12 (Sheldrick, 2001)'
_computing_structure_solution 'Shelxtl Version 6.12 (Sheldrick, 2001)'
_diffrn_ambient_temperature 100(2)
_diffrn_detector_area_resol_mean 512
_diffrn_detector_type '4K CCD area detector APEX II'
_diffrn_measured_fraction_theta_full 0.849
_diffrn_measured_fraction_theta_max 0.849
_diffrn_measurement_device_type 'Kappa 4-axis goniometer bruker-nonius'
_diffrn_measurement_method
;
Fullsphere data collection, phi and omega scans
;
_diffrn_measurement_specimen_support 'magnetic support whith 10 micron nylon fiber cryoloop'
_diffrn_radiation_monochromator 'Multilayer Montel 200 mirrors'
_diffrn_radiation_type MoK\a
_diffrn_radiation_wavelength 0.71073
_diffrn_reflns_av_R_equivalents 0.0208
_diffrn_reflns_av_sigmaI/netI 0.0253
_diffrn_reflns_limit_h_max 16
_diffrn_reflns_limit_h_min -16
_diffrn_reflns_limit_k_max 15
_diffrn_reflns_limit_k_min -17
_diffrn_reflns_limit_l_max 20
_diffrn_reflns_limit_l_min -20
_diffrn_reflns_number 25425
_diffrn_reflns_theta_full 39.91
_diffrn_reflns_theta_max 39.91
_diffrn_reflns_theta_min 3.00
_diffrn_source 'rotating anode X-ray tube'
_diffrn_source_current 70
_diffrn_source_power 50
_diffrn_source_size '3 mm x 0.3 mm fine focus'
_diffrn_source_type 'Bruker-Nonius FR 591'
_exptl_absorpt_coefficient_mu 2.543
_exptl_absorpt_correction_T_max 0.4294
_exptl_absorpt_correction_T_min 0.3629
_exptl_absorpt_correction_type empirical
_exptl_absorpt_process_details
;
SADABS Version 2.1 2003 Bruker-Nonius
Blessing, Acta Cryst. (1995) A51 33-38
;
_exptl_crystal_colour colourless
_exptl_crystal_density_diffrn 1.681
_exptl_crystal_density_method 'not measured'
_exptl_crystal_description BLOCK
_exptl_crystal_F_000 532
_exptl_crystal_size_max 0.50
_exptl_crystal_size_mid 0.40
_exptl_crystal_size_min 0.40
_refine_diff_density_max 1.735
_refine_diff_density_min -2.048
_refine_diff_density_rms 0.100
_refine_ls_extinction_method none
_refine_ls_goodness_of_fit_ref 1.032
_refine_ls_hydrogen_treatment noref
_refine_ls_matrix_type full
_refine_ls_number_parameters 244
_refine_ls_number_reflns 10904
_refine_ls_number_restraints 0
_refine_ls_restrained_S_all 1.032
_refine_ls_R_factor_all 0.0296
_refine_ls_R_factor_gt 0.0273
_refine_ls_shift/su_max 0.004
_refine_ls_shift/su_mean 0.000
_refine_ls_structure_factor_coef Fsqd
_refine_ls_weighting_details 'calc w=1/[\s^2^(Fo^2^)+(0.0408P)^2^+0.5821P] where P=(Fo^2^+2Fc^2^)/3'
_refine_ls_weighting_scheme calc
_refine_ls_wR_factor_gt 0.0747
_refine_ls_wR_factor_ref 0.0760
_reflns_number_gt 10109
_reflns_number_total 10904
_reflns_threshold_expression >2sigma(I)
_cod_data_source_file c0dt00218f.txt
_cod_data_source_block sd019cp-1
_cod_depositor_comments
;
The following automatic conversions were performed:

'_symmetry_cell_setting' value 'Triclinic' changed to 'triclinic'
according to /home/saulius/struct/CIF-dictionaries/cif_core.dic
dictionary named 'cif_core.dic' version 2.4.2 from 2011-04-26.

Automatic conversion script
Id: cif_fix_values 1891 2012-01-12 08:04:46Z andrius 
;
_cod_original_sg_symbol_H-M P-1
_cod_database_code 7026127

loop_
_symmetry_equiv_pos_as_xyz
'x, y, z'
'-x, -y, -z'

loop_
_atom_site_label
_atom_site_type_symbol
_atom_site_fract_x
_atom_site_fract_y
_atom_site_fract_z
_atom_site_U_iso_or_equiv
_atom_site_adp_type
_atom_site_occupancy
_atom_site_symmetry_multiplicity
_atom_site_calc_flag
_atom_site_refinement_flags
I1 I 0.634322(8) 0.832294(8) 0.568170(7) 0.01826(3) Uani 1 1 d .
N1 N 0.11376(11) 0.75130(10) 0.56341(8) 0.01300(14) Uani 1 1 d .
C1 C 0.24076(12) 0.77886(11) 0.48934(9) 0.01284(15) Uani 1 1 d .
Cu2 Cu 0.394623(18) 0.894523(17) 0.501353(14) 0.01708(3) Uani 1 1 d .
N2 N 0.22742(11) 0.72813(10) 0.39268(8) 0.01275(14) Uani 1 1 d .
C2 C 0.02242(14) 0.68825(15) 0.51211(12) 0.0199(2) Uani 1 1 d .
H2 H -0.0706 0.6616 0.5446 0.024 Uiso 1 1 calc R
C3 C 0.09427(14) 0.67272(14) 0.40570(11) 0.01869(19) Uani 1 1 d .
H3 H 0.0604 0.6324 0.3516 0.022 Uiso 1 1 calc R
C4 C 0.07568(12) 0.78520(11) 0.68272(9) 0.01240(15) Uani 1 1 d .
C5 C -0.03742(14) 0.68061(11) 0.76618(10) 0.01635(18) Uani 1 1 d .
H5A H -0.0018 0.5860 0.7806 0.020 Uiso 1 1 calc R
H5B H -0.1198 0.6856 0.7261 0.020 Uiso 1 1 calc R
C6 C -0.07802(14) 0.71503(12) 0.88967(10) 0.01684(18) Uani 1 1 d .
H6 H -0.1508 0.6485 0.9421 0.020 Uiso 1 1 calc R
C7 C 0.05075(16) 0.70506(17) 0.95423(11) 0.0234(2) Uani 1 1 d .
H7A H 0.0863 0.6104 0.9713 0.028 Uiso 1 1 calc R
H7B H 0.0251 0.7274 1.0318 0.028 Uiso 1 1 calc R
C8 C 0.16424(15) 0.80817(18) 0.87105(11) 0.0232(2) Uani 1 1 d .
H8 H 0.2474 0.8016 0.9118 0.028 Uiso 1 1 calc R
C9 C 0.20471(14) 0.77345(17) 0.74796(11) 0.0207(2) Uani 1 1 d .
H9A H 0.2780 0.8379 0.6962 0.025 Uiso 1 1 calc R
H9B H 0.2408 0.6791 0.7625 0.025 Uiso 1 1 calc R
C10 C 0.01772(13) 0.93422(11) 0.65996(9) 0.01456(17) Uani 1 1 d .
H10A H 0.0881 1.0010 0.6067 0.017 Uiso 1 1 calc R
H10B H -0.0646 0.9411 0.6196 0.017 Uiso 1 1 calc R
C11 C -0.02161(15) 0.96820(12) 0.78332(11) 0.0183(2) Uani 1 1 d .
H11 H -0.0579 1.0636 0.7688 0.022 Uiso 1 1 calc R
C12 C -0.13514(14) 0.86407(13) 0.86508(10) 0.01712(18) Uani 1 1 d .
H12A H -0.2174 0.8705 0.8247 0.021 Uiso 1 1 calc R
H12B H -0.1628 0.8865 0.9423 0.021 Uiso 1 1 calc R
C13 C 0.10885(17) 0.95778(17) 0.84598(12) 0.0241(2) Uani 1 1 d .
H13A H 0.0852 0.9821 0.9228 0.029 Uiso 1 1 calc R
H13B H 0.1809 1.0231 0.7934 0.029 Uiso 1 1 calc R
C14 C 0.34838(12) 0.71040(10) 0.30000(9) 0.01165(15) Uani 1 1 d .
C15 C 0.29581(14) 0.66130(14) 0.19924(10) 0.01760(18) Uani 1 1 d .
H15A H 0.2341 0.7309 0.1573 0.021 Uiso 1 1 calc R
H15B H 0.2428 0.5741 0.2357 0.021 Uiso 1 1 calc R
C16 C 0.42217(15) 0.63942(14) 0.10633(10) 0.0186(2) Uani 1 1 d .
H16 H 0.3881 0.6080 0.0420 0.022 Uiso 1 1 calc R
C17 C 0.50521(15) 0.77671(14) 0.04776(10) 0.0188(2) Uani 1 1 d .
H17A H 0.4456 0.8475 0.0044 0.023 Uiso 1 1 calc R
H17B H 0.5843 0.7629 -0.0110 0.023 Uiso 1 1 calc R
C18 C 0.55796(14) 0.82530(12) 0.14878(10) 0.01615(18) Uani 1 1 d .
H18 H 0.6112 0.9135 0.1116 0.019 Uiso 1 1 calc R
C19 C 0.43095(13) 0.84866(11) 0.24016(10) 0.01462(17) Uani 1 1 d .
H19A H 0.4632 0.8823 0.3031 0.018 Uiso 1 1 calc R
H19B H 0.3705 0.9189 0.1973 0.018 Uiso 1 1 calc R
C20 C 0.44428(14) 0.59879(11) 0.36601(9) 0.01506(17) Uani 1 1 d .
H20A H 0.3919 0.5114 0.4035 0.018 Uiso 1 1 calc R
H20B H 0.4773 0.6285 0.4307 0.018 Uiso 1 1 calc R
C21 C 0.57053(15) 0.57600(13) 0.27415(10) 0.0185(2) Uani 1 1 d .
H21 H 0.6314 0.5045 0.3171 0.022 Uiso 1 1 calc R
C22 C 0.51847(17) 0.52778(13) 0.17276(11) 0.0216(2) Uani 1 1 d .
H22A H 0.4672 0.4395 0.2084 0.026 Uiso 1 1 calc R
H22B H 0.5980 0.5135 0.1145 0.026 Uiso 1 1 calc R
C23 C 0.65307(14) 0.71422(14) 0.21720(11) 0.0187(2) Uani 1 1 d .
H23A H 0.7345 0.7007 0.1604 0.022 Uiso 1 1 calc R
H23B H 0.6858 0.7453 0.2813 0.022 Uiso 1 1 calc R

loop_
_atom_site_aniso_label
_atom_site_aniso_U_11
_atom_site_aniso_U_22
_atom_site_aniso_U_33
_atom_site_aniso_U_23
_atom_site_aniso_U_13
_atom_site_aniso_U_12
I1 0.01446(4) 0.01502(3) 0.02536(4) -0.00439(2) -0.00569(3) 0.00034(2)
N1 0.0111(4) 0.0161(3) 0.0131(3) -0.0072(3) -0.0004(3) 0.0006(3)
C1 0.0123(4) 0.0143(3) 0.0127(3) -0.0055(3) -0.0014(3) 0.0008(3)
Cu2 0.01517(7) 0.02176(6) 0.01597(6) -0.00879(5) -0.00034(5) -0.00281(5)
N2 0.0125(4) 0.0144(3) 0.0125(3) -0.0061(2) -0.0011(3) 0.0001(3)
C2 0.0128(5) 0.0304(6) 0.0197(4) -0.0136(4) 0.0009(4) -0.0039(4)
C3 0.0148(5) 0.0266(5) 0.0183(4) -0.0128(4) -0.0008(3) -0.0031(4)
C4 0.0114(4) 0.0148(3) 0.0114(3) -0.0050(3) -0.0008(3) 0.0015(3)
C5 0.0193(5) 0.0137(4) 0.0145(4) -0.0031(3) 0.0005(3) -0.0009(3)
C6 0.0185(5) 0.0177(4) 0.0118(4) -0.0018(3) 0.0009(3) 0.0000(3)
C7 0.0233(6) 0.0326(6) 0.0122(4) -0.0028(4) -0.0045(4) 0.0072(5)
C8 0.0148(5) 0.0432(7) 0.0148(4) -0.0126(4) -0.0037(4) 0.0022(5)
C9 0.0130(5) 0.0362(6) 0.0159(4) -0.0117(4) -0.0039(3) 0.0062(4)
C10 0.0170(5) 0.0133(3) 0.0122(3) -0.0036(3) 0.0010(3) 0.0005(3)
C11 0.0231(6) 0.0156(4) 0.0157(4) -0.0067(3) 0.0027(4) 0.0002(4)
C12 0.0153(5) 0.0203(4) 0.0146(4) -0.0057(3) 0.0019(3) 0.0020(4)
C13 0.0230(6) 0.0340(6) 0.0191(5) -0.0161(4) 0.0035(4) -0.0092(5)
C14 0.0130(4) 0.0115(3) 0.0107(3) -0.0043(2) -0.0007(3) 0.0013(3)
C15 0.0178(5) 0.0236(5) 0.0135(4) -0.0090(3) -0.0009(3) -0.0029(4)
C16 0.0220(6) 0.0233(5) 0.0124(4) -0.0090(3) 0.0002(3) -0.0017(4)
C17 0.0214(6) 0.0220(4) 0.0109(4) -0.0023(3) -0.0003(3) 0.0015(4)
C18 0.0162(5) 0.0158(4) 0.0145(4) -0.0032(3) 0.0015(3) -0.0004(3)
C19 0.0165(5) 0.0109(3) 0.0154(4) -0.0036(3) 0.0003(3) 0.0011(3)
C20 0.0201(5) 0.0127(3) 0.0112(3) -0.0027(3) -0.0008(3) 0.0048(3)
C21 0.0226(6) 0.0177(4) 0.0140(4) -0.0045(3) -0.0008(3) 0.0095(4)
C22 0.0310(7) 0.0166(4) 0.0171(4) -0.0084(3) 0.0027(4) 0.0037(4)
C23 0.0146(5) 0.0257(5) 0.0159(4) -0.0074(3) -0.0004(3) 0.0042(4)

loop_
_atom_type_symbol
_atom_type_description
_atom_type_scat_dispersion_real
_atom_type_scat_dispersion_imag
_atom_type_scat_source
C C 0.0033 0.0016 'International Tables Vol C Tables 4.2.6.8 and 6.1.1.4'
H H 0.0000 0.0000 'International Tables Vol C Tables 4.2.6.8 and 6.1.1.4'
N N 0.0061 0.0033 'International Tables Vol C Tables 4.2.6.8 and 6.1.1.4'
Cu Cu 0.3201 1.2651 'International Tables Vol C Tables 4.2.6.8 and 6.1.1.4'
I I -0.4742 1.8119 'International Tables Vol C Tables 4.2.6.8 and 6.1.1.4'

loop_
_geom_angle_atom_site_label_1
_geom_angle_atom_site_label_2
_geom_angle_atom_site_label_3
_geom_angle
_geom_angle_site_symmetry_1
_geom_angle_site_symmetry_3
Cu2 I1 Cu2 69.498(7) . 2_676
C1 N1 C2 110.73(9) . .
C1 N1 C4 125.40(10) . .
C2 N1 C4 123.86(10) . .
N1 C1 N2 104.60(10) . .
N1 C1 Cu2 127.84(8) . .
N2 C1 Cu2 126.68(8) . .
C1 Cu2 I1 131.91(3) . .
C1 Cu2 I1 117.56(3) . 2_676
I1 Cu2 I1 110.502(6) . 2_676
C1 Cu2 Cu2 171.44(3) . 2_676
I1 Cu2 Cu2 56.477(6) . 2_676
I1 Cu2 Cu2 54.024(6) 2_676 2_676
C1 N2 C3 110.74(9) . .
C1 N2 C14 123.64(10) . .
C3 N2 C14 124.62(9) . .
C3 C2 N1 106.88(11) . .
C2 C3 N2 107.02(11) . .
N1 C4 C9 110.24(9) . .
N1 C4 C10 109.70(8) . .
C9 C4 C10 109.92(10) . .
N1 C4 C5 109.42(9) . .
C9 C4 C5 108.36(10) . .
C10 C4 C5 109.17(9) . .
C4 C5 C6 109.87(10) . .
C7 C6 C12 109.58(12) . .
C7 C6 C5 109.97(10) . .
C12 C6 C5 108.89(9) . .
C6 C7 C8 109.06(10) . .
C13 C8 C7 109.81(11) . .
C13 C8 C9 108.85(11) . .
C7 C8 C9 110.01(13) . .
C4 C9 C8 109.84(10) . .
C11 C10 C4 109.38(9) . .
C13 C11 C12 110.07(10) . .
C13 C11 C10 109.43(10) . .
C12 C11 C10 109.15(10) . .
C11 C12 C6 109.56(10) . .
C11 C13 C8 109.52(11) . .
N2 C14 C20 108.00(8) . .
N2 C14 C15 110.21(9) . .
C20 C14 C15 109.05(9) . .
N2 C14 C19 110.99(8) . .
C20 C14 C19 109.82(10) . .
C15 C14 C19 108.76(9) . .
C14 C15 C16 109.57(10) . .
C17 C16 C22 109.26(12) . .
C17 C16 C15 109.98(10) . .
C22 C16 C15 109.56(9) . .
C16 C17 C18 109.09(9) . .
C17 C18 C23 110.16(10) . .
C17 C18 C19 109.13(11) . .
C23 C18 C19 109.44(9) . .
C14 C19 C18 109.60(8) . .
C14 C20 C21 110.06(8) . .
C23 C21 C22 109.58(10) . .
C23 C21 C20 108.96(9) . .
C22 C21 C20 109.63(12) . .
C21 C22 C16 109.40(9) . .
C21 C23 C18 109.41(11) . .

loop_
_geom_bond_atom_site_label_1
_geom_bond_atom_site_label_2
_geom_bond_distance
_geom_bond_site_symmetry_2
I1 Cu2 2.5497(2) .
I1 Cu2 2.62654(19) 2_676
N1 C1 1.3625(15) .
N1 C2 1.3836(17) .
N1 C4 1.4892(13) .
C1 N2 1.3653(14) .
C1 Cu2 1.9463(12) .
Cu2 I1 2.62654(19) 2_676
Cu2 Cu2 2.9510(3) 2_676
N2 C3 1.3799(17) .
N2 C14 1.4921(14) .
C2 C3 1.3524(17) .
C4 C9 1.5328(17) .
C4 C10 1.5351(14) .
C4 C5 1.5368(16) .
C5 C6 1.5395(16) .
C6 C7 1.528(2) .
C6 C12 1.5315(16) .
C7 C8 1.531(2) .
C8 C13 1.531(2) .
C8 C9 1.5364(17) .
C10 C11 1.5347(15) .
C11 C13 1.529(2) .
C11 C12 1.5309(18) .
C14 C20 1.5308(15) .
C14 C15 1.5314(16) .
C14 C19 1.5341(15) .
C15 C16 1.5413(17) .
C16 C17 1.5271(19) .
C16 C22 1.5353(19) .
C17 C18 1.5321(18) .
C18 C23 1.5336(17) .
C18 C19 1.5397(16) .
C20 C21 1.5362(16) .
C21 C23 1.530(2) .
C21 C22 1.531(2) .

loop_
_geom_torsion_atom_site_label_1
_geom_torsion_atom_site_label_2
_geom_torsion_atom_site_label_3
_geom_torsion_atom_site_label_4
_geom_torsion
_geom_torsion_site_symmetry_1
_geom_torsion_site_symmetry_4
C2 N1 C1 N2 -1.58(12) . .
C4 N1 C1 N2 179.17(9) . .
C2 N1 C1 Cu2 168.17(9) . .
C4 N1 C1 Cu2 -11.08(15) . .
N1 C1 Cu2 I1 107.80(9) . .
N2 C1 Cu2 I1 -84.60(10) . .
N1 C1 Cu2 I1 -74.46(10) . 2_676
N2 C1 Cu2 I1 93.14(9) . 2_676
N1 C1 Cu2 Cu2 -84.3(2) . 2_676
N2 C1 Cu2 Cu2 83.3(2) . 2_676
Cu2 I1 Cu2 C1 177.86(4) 2_676 .
Cu2 I1 Cu2 I1 0.0 2_676 2_676
N1 C1 N2 C3 1.05(12) . .
Cu2 C1 N2 C3 -168.86(9) . .
N1 C1 N2 C14 -167.94(9) . .
Cu2 C1 N2 C14 22.15(14) . .
C1 N1 C2 C3 1.55(15) . .
C4 N1 C2 C3 -179.19(10) . .
N1 C2 C3 N2 -0.83(15) . .
C1 N2 C3 C2 -0.14(15) . .
C14 N2 C3 C2 168.73(11) . .
C1 N1 C4 C9 -32.94(14) . .
C2 N1 C4 C9 147.91(12) . .
C1 N1 C4 C10 88.25(13) . .
C2 N1 C4 C10 -90.91(13) . .
C1 N1 C4 C5 -152.02(10) . .
C2 N1 C4 C5 28.83(14) . .
N1 C4 C5 C6 -179.78(9) . .
C9 C4 C5 C6 59.98(12) . .
C10 C4 C5 C6 -59.72(12) . .
C4 C5 C6 C7 -60.24(13) . .
C4 C5 C6 C12 59.85(13) . .
C12 C6 C7 C8 -60.52(13) . .
C5 C6 C7 C8 59.14(14) . .
C6 C7 C8 C13 60.47(14) . .
C6 C7 C8 C9 -59.32(15) . .
N1 C4 C9 C8 -179.83(11) . .
C10 C4 C9 C8 59.12(14) . .
C5 C4 C9 C8 -60.11(14) . .
C13 C8 C9 C4 -59.86(16) . .
C7 C8 C9 C4 60.51(15) . .
N1 C4 C10 C11 179.86(10) . .
C9 C4 C10 C11 -58.76(13) . .
C5 C4 C10 C11 59.97(13) . .
C4 C10 C11 C13 59.74(13) . .
C4 C10 C11 C12 -60.76(13) . .
C13 C11 C12 C6 -58.93(13) . .
C10 C11 C12 C6 61.18(13) . .
C7 C6 C12 C11 59.85(12) . .
C5 C6 C12 C11 -60.48(14) . .
C12 C11 C13 C8 58.72(13) . .
C10 C11 C13 C8 -61.23(13) . .
C7 C8 C13 C11 -59.54(13) . .
C9 C8 C13 C11 60.95(15) . .
C1 N2 C14 C20 65.00(12) . .
C3 N2 C14 C20 -102.47(13) . .
C1 N2 C14 C15 -175.98(10) . .
C3 N2 C14 C15 16.55(14) . .
C1 N2 C14 C19 -55.43(13) . .
C3 N2 C14 C19 137.10(11) . .
N2 C14 C15 C16 -178.39(9) . .
C20 C14 C15 C16 -60.00(12) . .
C19 C14 C15 C16 59.74(12) . .
C14 C15 C16 C17 -59.92(13) . .
C14 C15 C16 C22 60.19(13) . .
C22 C16 C17 C18 -60.43(12) . .
C15 C16 C17 C18 59.87(13) . .
C16 C17 C18 C23 59.88(13) . .
C16 C17 C18 C19 -60.30(12) . .
N2 C14 C19 C18 177.88(9) . .
C20 C14 C19 C18 58.54(11) . .
C15 C14 C19 C18 -60.71(12) . .
C17 C18 C19 C14 61.19(12) . .
C23 C18 C19 C14 -59.43(13) . .
N2 C14 C20 C21 179.72(10) . .
C15 C14 C20 C21 59.95(13) . .
C19 C14 C20 C21 -59.13(12) . .
C14 C20 C21 C23 60.09(13) . .
C14 C20 C21 C22 -59.83(12) . .
C23 C21 C22 C16 -60.23(13) . .
C20 C21 C22 C16 59.31(13) . .
C17 C16 C22 C21 60.93(13) . .
C15 C16 C22 C21 -59.61(14) . .
C22 C21 C23 C18 59.13(12) . .
C20 C21 C23 C18 -60.81(12) . .
C17 C18 C23 C21 -59.18(12) . .
C19 C18 C23 C21 60.80(12) . .
